data_1516774
loop_
_publ_author_name
'Berry, Matthew T.'
'Castrejon, Disnay'
'Hein, Jason E.'

_publ_section_title
;
 Oxidative Esterification of Aldehydes Using Mesoionic 1,2,3-Triazolyl
 Carbene Organocatalysts.
;
_journal_issue 14
_journal_name_full 'Organic letters'
_journal_page_first 3676
_journal_paper_doi 10.1021/ol501458p
_journal_volume 16
_journal_year 2014
_chemical_formula_moiety 'C21 H23 Cl N3 O, C2 F6 N O4 S2'
_chemical_formula_sum 'C23 H23 Cl F6 N4 O5 S2'
_chemical_formula_weight 649.02
_chemical_name_systematic
;
 ?
;
_space_group_crystal_system monoclinic
_space_group_IT_number 14
_space_group_name_Hall '-P 2ybc'
_space_group_name_H-M_alt 'P 1 21/c 1'
_symmetry_space_group_name_Hall '-P 2ybc'
_symmetry_space_group_name_H-M 'P 1 21/c 1'
_atom_sites_solution_hydrogens geom
_atom_sites_solution_primary direct
_atom_sites_solution_secondary difmap
_audit_creation_date 2013-10-16
_audit_creation_method
;
Olex2 1.2-beta
(compiled 2013.09.17 svn.r2790 for OlexSys, GUI svn.r4601)
;
_cell_angle_alpha 90
_cell_angle_beta 96.1755(16)
_cell_angle_gamma 90
_cell_formula_units_Z 4
_cell_length_a 8.7957(4)
_cell_length_b 24.5476(11)
_cell_length_c 12.6500(5)
_cell_measurement_reflns_used 9896
_cell_measurement_temperature 100
_cell_measurement_theta_max 26.165
_cell_measurement_theta_min 2.318
_cell_volume 2715.5(2)
_computing_cell_refinement 'SAINT v8.32B (Bruker, 2013)'
_computing_data_collection 'APEX2 v2013.6-2 (Bruker, 2013)'
_computing_data_reduction 'SAINT v8.32B (Bruker, 2013)'
_computing_molecular_graphics
;
O. V. Dolomanov, L. J. Bourhis, R. J. Gildea, J. A. K. Howard and H. Puschmann,
OLEX2: a complete structure solution, refinement and analysis program.
J. Appl. Cryst. (2009). 42, 339-341.
;
_computing_publication_material
;
O. V. Dolomanov, L. J. Bourhis, R. J. Gildea, J. A. K. Howard and H. Puschmann,
OLEX2: a complete structure solution, refinement and analysis program.
J. Appl. Cryst. (2009). 42, 339-341.
;
_computing_structure_refinement
;
SHELX, G.M. Sheldrick, Acta Cryst.
(2008). A64, 112-122
;
_diffrn_ambient_temperature 100.0
_diffrn_detector 'Bruker APEX-II CCD'
_diffrn_detector_area_resol_mean 7.9
_diffrn_detector_type 'CCD Area Detector'
_diffrn_measured_fraction_theta_full 1.000
_diffrn_measured_fraction_theta_max 0.999
_diffrn_measurement_device 'Kappa Four-Circle Diffractometer'
_diffrn_measurement_device_type 'Bruker APEX II Ultra'
_diffrn_measurement_method '\w and \f scans'
_diffrn_radiation_monochromator 'Double Bounce Multilayer Mirrors'
_diffrn_radiation_probe x-ray
_diffrn_radiation_type MoK\a
_diffrn_radiation_wavelength 0.71073
_diffrn_radiation_xray_symbol K-L~3~
_diffrn_reflns_av_R_equivalents 0.0406
_diffrn_reflns_av_unetI/netI 0.0275
_diffrn_reflns_Laue_measured_fraction_full 1.000
_diffrn_reflns_Laue_measured_fraction_max 0.999
_diffrn_reflns_limit_h_max 10
_diffrn_reflns_limit_h_min -10
_diffrn_reflns_limit_k_max 30
_diffrn_reflns_limit_k_min -30
_diffrn_reflns_limit_l_max 15
_diffrn_reflns_limit_l_min -15
_diffrn_reflns_number 41773
_diffrn_reflns_point_group_measured_fraction_full 1.000
_diffrn_reflns_point_group_measured_fraction_max 0.999
_diffrn_reflns_theta_full 25.000
_diffrn_reflns_theta_max 26.408
_diffrn_reflns_theta_min 1.819
_diffrn_source 'Micro Focus Rotating Anode'
_diffrn_source_type 'Bruker TXS'
_diffrn_standards_number 0
_exptl_absorpt_coefficient_mu 0.379
_exptl_absorpt_correction_T_max 0.2602
_exptl_absorpt_correction_T_min 0.2217
_exptl_absorpt_correction_type multi-scan
_exptl_absorpt_process_details
'SADABS-2012/1 (Bruker,2012) was used for absorption correction. wR2(int) was 0.0712 before and 0.0510 after correction. The Ratio of minimum to maximum transmission is 0.8520. The \l/2 correction factor is 0.0015.'
_exptl_crystal_colour Colorless
_exptl_crystal_colour_primary Colorless
_exptl_crystal_density_diffrn 1.588
_exptl_crystal_description Block
_exptl_crystal_F_000 1328
_exptl_crystal_size_max 0.217
_exptl_crystal_size_mid 0.153
_exptl_crystal_size_min 0.082
_refine_diff_density_max 0.601
_refine_diff_density_min -0.434
_refine_diff_density_rms 0.057
_refine_ls_extinction_method none
_refine_ls_goodness_of_fit_ref 1.054
_refine_ls_hydrogen_treatment constr
_refine_ls_matrix_type full
_refine_ls_number_parameters 382
_refine_ls_number_reflns 5562
_refine_ls_number_restraints 1
_refine_ls_restrained_S_all 1.054
_refine_ls_R_factor_all 0.0476
_refine_ls_R_factor_gt 0.0374
_refine_ls_shift/su_max 0.001
_refine_ls_shift/su_mean 0.000
_refine_ls_structure_factor_coef Fsqd
_refine_ls_weighting_details 'w=1/[\s^2^(Fo^2^)+(0.0296P)^2^+3.1162P] where P=(Fo^2^+2Fc^2^)/3'
_refine_ls_weighting_scheme calc
_refine_ls_wR_factor_gt 0.0847
_refine_ls_wR_factor_ref 0.0884
_reflns_Friedel_coverage 0.000
_reflns_number_gt 4675
_reflns_number_total 5562
_reflns_threshold_expression 'I > 2\s(I)'
_cod_data_source_file ol501458p_si_001.cif
_cod_data_source_block Hein02
_cod_depositor_comments
;
The following automatic conversions were performed:

'_diffrn_radiation_probe' value 'X-ray' changed to 'x-ray' according
to
/usr/data/users/saulius/crontab/automatic-downloads/rss-feeds/ACS/lib/dictionaries/cif_core.dic
dictionary named 'cif_core.dic' version 2.4.2 from 2011-04-26.

Automatic conversion script
Id: cif_fix_values 2281 2013-09-26 08:29:07Z andrius 

 Adding full bibliography for 1516774.cif.
;
_cod_database_code 1516774
_shelxl_version_number 2013-3
_shelx_space_group_comment
;
The symmetry employed for this shelxl refinement is uniquely defined
by the following loop, which should always be used as a source of
symmetry information in preference to the above space-group names.
They are only intended as comments.
;
_shelx_estimated_absorpt_t_max 0.970
_shelx_estimated_absorpt_t_min 0.922
_olex2_refinement_description
;
1. Fixed Uiso
 At 1.2 times of:
  All C(H) groups, All C(H,H) groups
 At 1.5 times of:
  All C(H,H,H) groups, All O(H) groups
2. Restrained distances
 O1B-C6B
 1.45 with sigma of 0.02
3. Uiso/Uaniso restraints and constraints
Uanis(C6) = Uanis(C6B)
Uanis(O1B) = Uanis(O1)
4. Others
 Sof(O1B)=Sof(H1B)=Sof(C6B)=Sof(H6B)=1-FVAR(1)
 Sof(O1)=Sof(H1)=Sof(C6)=Sof(H6)=FVAR(1)
5.a Ternary CH refined with riding coordinates:
 C6(H6), C6B(H6B)
5.b Secondary CH2 refined with riding coordinates:
 C1(H1A,H1C), C2(H2A,H2B), C3(H3A,H3B)
5.c Aromatic/amide H refined with riding coordinates:
 C8(H8), C9(H9), C11(H11), C12(H12), C15(H15), C17(H17)
5.d Idealised Me refined as rotating group:
 C19(H19A,H19B,H19C), C20(H20A,H20B,H20C), C21(H21A,H21B,H21C)
5.e Idealised tetrahedral OH refined as rotating group:
 O1(H1), O1B(H1B)
;

loop_
_space_group_symop_operation_xyz
'x, y, z'
'-x, y+1/2, -z+1/2'
'-x, -y, -z'
'x, -y-1/2, z-1/2'

loop_
_atom_site_label
_atom_site_type_symbol
_atom_site_fract_x
_atom_site_fract_y
_atom_site_fract_z
_atom_site_U_iso_or_equiv
_atom_site_adp_type
_atom_site_occupancy
_atom_site_site_symmetry_order
_atom_site_calc_flag
_atom_site_refinement_flags_posn
_atom_site_refinement_flags_adp
_atom_site_refinement_flags_occupancy
_atom_site_disorder_assembly
_atom_site_disorder_group
Cl1 Cl 0.78265(7) 0.54330(2) 0.95445(4) 0.03067(14) Uani 1 1 d . . . . .
O1 O 0.70216(19) 0.46844(6) 0.43919(12) 0.0228(4) Uani 0.921(3) 1 d . . P A 1
H1 H 0.7195 0.5016 0.4288 0.034 Uiso 0.921(3) 1 calc R U P A 1
O1B O 0.883(2) 0.4655(7) 0.4675(15) 0.0228(4) Uani 0.079(3) 1 d D . P A 2
H1B H 0.8632 0.4954 0.4367 0.034 Uiso 0.079(3) 1 calc R U P A 2
N1 N 0.74383(18) 0.30460(6) 0.57341(12) 0.0135(3) Uani 1 1 d . . . . .
N2 N 0.73159(19) 0.30183(6) 0.46921(13) 0.0155(3) Uani 1 1 d . . . . .
N3 N 0.75697(18) 0.35313(6) 0.44154(12) 0.0120(3) Uani 1 1 d . . . . .
C1 C 0.7172(3) 0.26178(8) 0.65071(16) 0.0204(4) Uani 1 1 d . . . . .
H1A H 0.7913 0.2316 0.6487 0.024 Uiso 1 1 calc R U . . .
H1C H 0.6120 0.2471 0.6382 0.024 Uiso 1 1 calc R U . . .
C2 C 0.7422(3) 0.29312(9) 0.75590(16) 0.0259(5) Uani 1 1 d . . . . .
H2A H 0.8262 0.2762 0.8031 0.031 Uiso 1 1 calc R U . . .
H2B H 0.6481 0.2919 0.7923 0.031 Uiso 1 1 calc R U . . .
C3 C 0.7831(2) 0.35295(8) 0.73228(15) 0.0180(4) Uani 1 1 d . . . . .
H3A H 0.7088 0.3785 0.7588 0.022 Uiso 1 1 calc R U . . .
H3B H 0.8872 0.3622 0.7651 0.022 Uiso 1 1 calc R U . . .
C4 C 0.7745(2) 0.35441(7) 0.61382(15) 0.0130(4) Uani 1 1 d . . . . .
C5 C 0.7824(2) 0.38744(8) 0.52714(15) 0.0133(4) Uani 1 1 d . . . . .
C6 C 0.8148(3) 0.44758(9) 0.51849(18) 0.0141(5) Uani 0.921(3) 1 d . . P A 1
H6 H 0.9193 0.4532 0.4961 0.017 Uiso 0.921(3) 1 calc R U P A 1
C6B C 0.754(3) 0.4492(13) 0.522(3) 0.0141(5) Uani 0.079(3) 1 d D . P A 2
H6B H 0.6511 0.4608 0.4884 0.017 Uiso 0.079(3) 1 calc R U P A 2
C7 C 0.8045(2) 0.47372(8) 0.62688(16) 0.0172(4) Uani 1 1 d . . . . .
C8 C 0.9358(2) 0.47920(8) 0.69661(16) 0.0201(4) Uani 1 1 d . . . . .
H8 H 1.0315 0.4686 0.6748 0.024 Uiso 1 1 calc R U . . .
C9 C 0.9299(3) 0.49995(8) 0.79786(16) 0.0208(4) Uani 1 1 d . . . . .
H9 H 1.0203 0.5031 0.8458 0.025 Uiso 1 1 calc R U . . .
C10 C 0.7901(3) 0.51594(8) 0.82796(16) 0.0200(4) Uani 1 1 d . . . . .
C11 C 0.6571(2) 0.51143(8) 0.75950(17) 0.0222(5) Uani 1 1 d . . . . .
H11 H 0.5619 0.5227 0.7811 0.027 Uiso 1 1 calc R U . . .
C12 C 0.6652(2) 0.49004(8) 0.65842(17) 0.0213(4) Uani 1 1 d . . . . .
H12 H 0.5748 0.4866 0.6106 0.026 Uiso 1 1 calc R U . . .
C13 C 0.7529(2) 0.36484(7) 0.32899(14) 0.0129(4) Uani 1 1 d . . . . .
C14 C 0.6089(2) 0.36762(7) 0.27039(15) 0.0150(4) Uani 1 1 d . . . . .
C15 C 0.6060(2) 0.37702(8) 0.16212(15) 0.0172(4) Uani 1 1 d . . . . .
H15 H 0.5102 0.3796 0.1199 0.021 Uiso 1 1 calc R U . . .
C16 C 0.7407(2) 0.38272(8) 0.11359(15) 0.0183(4) Uani 1 1 d . . . . .
C17 C 0.8799(2) 0.37960(8) 0.17570(15) 0.0162(4) Uani 1 1 d . . . . .
H17 H 0.9714 0.3836 0.1428 0.019 Uiso 1 1 calc R U . . .
C18 C 0.8902(2) 0.37071(7) 0.28518(15) 0.0140(4) Uani 1 1 d . . . . .
C19 C 0.4640(2) 0.36090(9) 0.32217(17) 0.0202(4) Uani 1 1 d . . . . .
H19A H 0.4644 0.3863 0.3820 0.030 Uiso 1 1 calc R U . . .
H19B H 0.4572 0.3235 0.3481 0.030 Uiso 1 1 calc R U . . .
H19C H 0.3758 0.3686 0.2701 0.030 Uiso 1 1 calc R U . . .
C20 C 0.7336(3) 0.39045(10) -0.00493(16) 0.0291(5) Uani 1 1 d . . . . .
H20A H 0.7070 0.3558 -0.0408 0.044 Uiso 1 1 calc R U . . .
H20B H 0.8334 0.4028 -0.0234 0.044 Uiso 1 1 calc R U . . .
H20C H 0.6557 0.4178 -0.0278 0.044 Uiso 1 1 calc R U . . .
C21 C 1.0439(2) 0.36754(8) 0.34962(16) 0.0187(4) Uani 1 1 d . . . . .
H21A H 1.0310 0.3552 0.4218 0.028 Uiso 1 1 calc R U . . .
H21B H 1.0918 0.4036 0.3529 0.028 Uiso 1 1 calc R U . . .
H21C H 1.1091 0.3418 0.3162 0.028 Uiso 1 1 calc R U . . .
S1 S 0.70804(6) 0.62891(2) 0.36411(4) 0.01549(11) Uani 1 1 d . . . . .
S2 S 0.79870(6) 0.73684(2) 0.34968(4) 0.02003(12) Uani 1 1 d . . . . .
F1 F 0.81844(15) 0.60385(6) 0.18518(10) 0.0346(3) Uani 1 1 d . . . . .
F2 F 0.61370(16) 0.65133(6) 0.16442(10) 0.0362(3) Uani 1 1 d . . . . .
F3 F 0.6020(2) 0.56719(7) 0.20573(12) 0.0533(5) Uani 1 1 d . . . . .
F4 F 0.9471(2) 0.75860(6) 0.53486(12) 0.0529(5) Uani 1 1 d . . . . .
F5 F 0.7064(2) 0.74447(6) 0.53832(13) 0.0531(5) Uani 1 1 d . . . . .
F6 F 0.7840(2) 0.81959(6) 0.47422(13) 0.0496(4) Uani 1 1 d . . . . .
O2 O 0.77517(17) 0.58048(6) 0.41269(11) 0.0224(3) Uani 1 1 d . . . . .
O3 O 0.55810(16) 0.64382(6) 0.38731(12) 0.0229(3) Uani 1 1 d . . . . .
O4 O 0.9268(2) 0.76015(7) 0.30611(14) 0.0354(4) Uani 1 1 d . . . . .
O5 O 0.64916(19) 0.74917(7) 0.30238(14) 0.0340(4) Uani 1 1 d . . . . .
N4 N 0.83354(19) 0.67450(7) 0.37327(13) 0.0178(4) Uani 1 1 d . . . . .
C22 C 0.6849(3) 0.61210(9) 0.22160(17) 0.0233(5) Uani 1 1 d . . . . .
C23 C 0.8090(3) 0.76615(9) 0.4828(2) 0.0336(6) Uani 1 1 d . . . . .

loop_
_atom_site_aniso_label
_atom_site_aniso_U_11
_atom_site_aniso_U_22
_atom_site_aniso_U_33
_atom_site_aniso_U_23
_atom_site_aniso_U_13
_atom_site_aniso_U_12
Cl1 0.0483(4) 0.0254(3) 0.0186(3) -0.0083(2) 0.0046(2) 0.0035(2)
O1 0.0337(10) 0.0142(8) 0.0194(8) 0.0022(6) -0.0023(7) 0.0007(7)
O1B 0.0337(10) 0.0142(8) 0.0194(8) 0.0022(6) -0.0023(7) 0.0007(7)
N1 0.0159(8) 0.0111(7) 0.0139(8) 0.0010(6) 0.0032(6) 0.0003(6)
N2 0.0199(9) 0.0115(8) 0.0154(8) 0.0006(6) 0.0039(7) 0.0001(7)
N3 0.0146(8) 0.0099(7) 0.0116(8) 0.0005(6) 0.0015(6) 0.0002(6)
C1 0.0284(12) 0.0135(9) 0.0200(10) 0.0068(8) 0.0061(9) -0.0018(8)
C2 0.0422(14) 0.0198(11) 0.0165(10) 0.0040(8) 0.0066(9) -0.0004(10)
C3 0.0221(11) 0.0192(10) 0.0122(9) 0.0011(8) -0.0003(8) -0.0019(8)
C4 0.0110(9) 0.0128(9) 0.0152(9) -0.0012(7) 0.0020(7) 0.0014(7)
C5 0.0141(10) 0.0130(9) 0.0126(9) -0.0021(7) 0.0010(7) -0.0001(7)
C6 0.0149(13) 0.0130(10) 0.0145(10) 0.0007(8) 0.0021(11) -0.0013(11)
C6B 0.0149(13) 0.0130(10) 0.0145(10) 0.0007(8) 0.0021(11) -0.0013(11)
C7 0.0252(11) 0.0086(9) 0.0174(10) 0.0007(7) 0.0010(8) -0.0014(8)
C8 0.0241(11) 0.0155(10) 0.0208(10) 0.0000(8) 0.0022(8) 0.0013(8)
C9 0.0246(11) 0.0158(10) 0.0205(10) -0.0021(8) -0.0047(8) 0.0002(8)
C10 0.0328(12) 0.0127(9) 0.0144(10) -0.0023(8) 0.0021(8) -0.0002(9)
C11 0.0219(11) 0.0170(10) 0.0282(11) -0.0036(9) 0.0054(9) 0.0027(8)
C12 0.0206(11) 0.0183(10) 0.0234(11) -0.0017(8) -0.0049(9) -0.0019(8)
C13 0.0193(10) 0.0095(8) 0.0098(9) -0.0009(7) 0.0016(7) 0.0000(7)
C14 0.0173(10) 0.0103(9) 0.0171(9) -0.0017(7) 0.0003(8) -0.0011(7)
C15 0.0206(11) 0.0124(9) 0.0171(10) -0.0018(7) -0.0048(8) -0.0004(8)
C16 0.0285(12) 0.0124(9) 0.0136(9) 0.0001(7) 0.0008(8) -0.0018(8)
C17 0.0207(11) 0.0139(9) 0.0148(9) -0.0004(7) 0.0059(8) -0.0025(8)
C18 0.0181(10) 0.0090(8) 0.0149(9) -0.0021(7) 0.0015(8) -0.0009(7)
C19 0.0153(10) 0.0227(11) 0.0228(10) -0.0017(9) 0.0019(8) -0.0011(8)
C20 0.0426(15) 0.0296(12) 0.0145(11) 0.0020(9) 0.0005(10) -0.0041(11)
C21 0.0175(10) 0.0209(10) 0.0179(10) -0.0002(8) 0.0029(8) 0.0002(8)
S1 0.0162(3) 0.0144(2) 0.0160(2) 0.00126(18) 0.00227(18) -0.00064(19)
S2 0.0228(3) 0.0157(2) 0.0215(3) 0.0049(2) 0.0018(2) -0.0019(2)
F1 0.0323(8) 0.0516(9) 0.0205(7) -0.0044(6) 0.0053(6) 0.0133(7)
F2 0.0364(8) 0.0500(9) 0.0204(7) 0.0034(6) -0.0046(6) 0.0138(7)
F3 0.0794(13) 0.0473(10) 0.0327(8) -0.0126(7) 0.0042(8) -0.0379(9)
F4 0.0733(12) 0.0400(9) 0.0395(9) -0.0066(7) -0.0218(8) -0.0080(8)
F5 0.0905(14) 0.0328(8) 0.0430(9) -0.0031(7) 0.0398(9) -0.0048(8)
F6 0.0845(13) 0.0159(7) 0.0506(10) -0.0047(6) 0.0174(9) 0.0019(7)
O2 0.0297(9) 0.0145(7) 0.0228(8) 0.0029(6) 0.0016(6) 0.0021(6)
O3 0.0154(8) 0.0285(8) 0.0256(8) 0.0020(6) 0.0067(6) -0.0018(6)
O4 0.0360(10) 0.0294(9) 0.0430(10) 0.0076(8) 0.0135(8) -0.0104(7)
O5 0.0293(9) 0.0250(9) 0.0453(10) 0.0115(7) -0.0074(8) 0.0028(7)
N4 0.0139(9) 0.0174(9) 0.0217(9) 0.0011(7) 0.0001(7) -0.0007(7)
C22 0.0246(12) 0.0249(11) 0.0206(11) -0.0012(9) 0.0025(9) -0.0025(9)
C23 0.0536(17) 0.0158(11) 0.0325(13) -0.0011(10) 0.0096(12) -0.0025(11)

loop_
_atom_type_symbol
_atom_type_description
_atom_type_scat_dispersion_real
_atom_type_scat_dispersion_imag
_atom_type_scat_source
C C 0.0033 0.0016 'International Tables Vol C Tables 4.2.6.8 and 6.1.1.4'
H H 0.0000 0.0000 'International Tables Vol C Tables 4.2.6.8 and 6.1.1.4'
Cl Cl 0.1484 0.1585 'International Tables Vol C Tables 4.2.6.8 and 6.1.1.4'
F F 0.0171 0.0103 'International Tables Vol C Tables 4.2.6.8 and 6.1.1.4'
N N 0.0061 0.0033 'International Tables Vol C Tables 4.2.6.8 and 6.1.1.4'
O O 0.0106 0.0060 'International Tables Vol C Tables 4.2.6.8 and 6.1.1.4'
S S 0.1246 0.1234 'International Tables Vol C Tables 4.2.6.8 and 6.1.1.4'

loop_
_geom_angle_atom_site_label_1
_geom_angle_atom_site_label_2
_geom_angle_atom_site_label_3
_geom_angle
C6 O1 H1 109.5
C6B O1B H1B 109.5
N2 N1 C1 128.94(16)
N2 N1 C4 114.92(15)
C4 N1 C1 115.95(16)
N1 N2 N3 102.53(14)
N2 N3 C5 113.01(15)
N2 N3 C13 117.29(14)
C5 N3 C13 129.70(15)
N1 C1 H1A 111.5
N1 C1 H1C 111.5
N1 C1 C2 101.56(16)
H1A C1 H1C 109.3
C2 C1 H1A 111.5
C2 C1 H1C 111.5
C1 C2 H2A 109.9
C1 C2 H2B 109.9
C1 C2 C3 108.85(16)
H2A C2 H2B 108.3
C3 C2 H2A 109.9
C3 C2 H2B 109.9
C2 C3 H3A 111.1
C2 C3 H3B 111.1
H3A C3 H3B 109.1
C4 C3 C2 103.22(16)
C4 C3 H3A 111.1
C4 C3 H3B 111.1
N1 C4 C3 110.31(16)
N1 C4 C5 105.05(16)
C5 C4 C3 144.62(18)
N3 C5 C4 104.49(16)
N3 C5 C6 124.02(17)
N3 C5 C6B 124.1(13)
C4 C5 C6 131.48(18)
C4 C5 C6B 126.5(11)
O1 C6 C5 106.25(18)
O1 C6 H6 110.0
O1 C6 C7 112.16(18)
C5 C6 H6 110.0
C5 C6 C7 108.44(17)
C7 C6 H6 110.0
O1B C6B C5 99.3(19)
O1B C6B H6B 115.8
O1B C6B C7 98.0(19)
C5 C6B H6B 115.8
C7 C6B C5 109(2)
C7 C6B H6B 115.8
C8 C7 C6 119.22(19)
C8 C7 C6B 139.5(11)
C8 C7 C12 119.42(19)
C12 C7 C6 121.31(19)
C12 C7 C6B 100.7(10)
C7 C8 H8 119.5
C7 C8 C9 120.9(2)
C9 C8 H8 119.5
C8 C9 H9 120.6
C10 C9 C8 118.8(2)
C10 C9 H9 120.6
C9 C10 Cl1 118.98(16)
C9 C10 C11 121.47(19)
C11 C10 Cl1 119.54(17)
C10 C11 H11 120.6
C10 C11 C12 118.8(2)
C12 C11 H11 120.6
C7 C12 C11 120.51(19)
C7 C12 H12 119.7
C11 C12 H12 119.7
C14 C13 N3 117.12(16)
C18 C13 N3 118.80(17)
C18 C13 C14 124.05(17)
C13 C14 C19 121.71(17)
C15 C14 C13 116.82(18)
C15 C14 C19 121.48(18)
C14 C15 H15 119.2
C14 C15 C16 121.59(19)
C16 C15 H15 119.2
C15 C16 C20 120.20(19)
C17 C16 C15 119.00(18)
C17 C16 C20 120.78(19)
C16 C17 H17 119.0
C16 C17 C18 122.06(18)
C18 C17 H17 119.0
C13 C18 C17 116.49(18)
C13 C18 C21 123.21(17)
C17 C18 C21 120.30(17)
C14 C19 H19A 109.5
C14 C19 H19B 109.5
C14 C19 H19C 109.5
H19A C19 H19B 109.5
H19A C19 H19C 109.5
H19B C19 H19C 109.5
C16 C20 H20A 109.5
C16 C20 H20B 109.5
C16 C20 H20C 109.5
H20A C20 H20B 109.5
H20A C20 H20C 109.5
H20B C20 H20C 109.5
C18 C21 H21A 109.5
C18 C21 H21B 109.5
C18 C21 H21C 109.5
H21A C21 H21B 109.5
H21A C21 H21C 109.5
H21B C21 H21C 109.5
O2 S1 N4 107.80(9)
O2 S1 C22 103.34(9)
O3 S1 O2 118.05(9)
O3 S1 N4 117.39(9)
O3 S1 C22 104.57(10)
N4 S1 C22 103.61(9)
O4 S2 N4 108.41(10)
O4 S2 C23 103.63(11)
O5 S2 O4 119.13(10)
O5 S2 N4 115.97(10)
O5 S2 C23 104.89(12)
N4 S2 C23 102.58(10)
S1 N4 S2 123.77(11)
F1 C22 S1 111.55(15)
F1 C22 F3 108.36(19)
F2 C22 S1 111.65(15)
F2 C22 F1 107.91(17)
F2 C22 F3 107.59(19)
F3 C22 S1 109.64(15)
F4 C23 S2 110.72(17)
F4 C23 F6 108.2(2)
F5 C23 S2 111.39(17)
F5 C23 F4 108.8(2)
F5 C23 F6 109.0(2)
F6 C23 S2 108.74(17)

loop_
_geom_bond_atom_site_label_1
_geom_bond_atom_site_label_2
_geom_bond_distance
Cl1 C10 1.743(2)
O1 H1 0.8400
O1 C6 1.427(3)
O1B H1B 0.8400
O1B C6B 1.445(18)
N1 N2 1.313(2)
N1 C1 1.471(2)
N1 C4 1.341(2)
N2 N3 1.332(2)
N3 C5 1.371(2)
N3 C13 1.449(2)
C1 H1A 0.9900
C1 H1C 0.9900
C1 C2 1.532(3)
C2 H2A 0.9900
C2 H2B 0.9900
C2 C3 1.549(3)
C3 H3A 0.9900
C3 H3B 0.9900
C3 C4 1.493(3)
C4 C5 1.372(3)
C5 C6 1.510(3)
C5 C6B 1.54(3)
C6 H6 1.0000
C6 C7 1.525(3)
C6B H6B 1.0000
C6B C7 1.48(3)
C7 C8 1.382(3)
C7 C12 1.387(3)
C8 H8 0.9500
C8 C9 1.385(3)
C9 H9 0.9500
C9 C10 1.383(3)
C10 C11 1.383(3)
C11 H11 0.9500
C11 C12 1.391(3)
C12 H12 0.9500
C13 C14 1.399(3)
C13 C18 1.389(3)
C14 C15 1.386(3)
C14 C19 1.504(3)
C15 H15 0.9500
C15 C16 1.399(3)
C16 C17 1.384(3)
C16 C20 1.506(3)
C17 H17 0.9500
C17 C18 1.395(3)
C18 C21 1.504(3)
C19 H19A 0.9800
C19 H19B 0.9800
C19 H19C 0.9800
C20 H20A 0.9800
C20 H20B 0.9800
C20 H20C 0.9800
C21 H21A 0.9800
C21 H21B 0.9800
C21 H21C 0.9800
S1 O2 1.4358(15)
S1 O3 1.4293(15)
S1 N4 1.5674(17)
S1 C22 1.839(2)
S2 O4 1.4261(16)
S2 O5 1.4179(17)
S2 N4 1.5827(17)
S2 C23 1.825(2)
F1 C22 1.322(3)
F2 C22 1.321(3)
F3 C22 1.325(3)
F4 C23 1.331(3)
F5 C23 1.314(3)
F6 C23 1.333(3)

loop_
_geom_hbond_atom_site_label_D
_geom_hbond_atom_site_label_H
_geom_hbond_atom_site_label_A
_geom_hbond_distance_DH
_geom_hbond_distance_HA
_geom_hbond_distance_DA
_geom_hbond_angle_DHA
O1 H1 O2 0.84 2.01 2.852(2) 175.5
